data_1518564
loop_
_publ_author_name
'Dibble, David J.'
'Umerani, Mehran J.'
'Mazaheripour, Amir'
'Park, Young S.'
'Ziller, Joseph W.'
'Gorodetsky, Alon A.'

_publ_section_title
;
 An Aza-Diels--Alder Route to Polyquinolines
;
_journal_issue 3
_journal_name_full Macromolecules
_journal_page_first 557
_journal_paper_doi 10.1021/ma5020726
_journal_volume 48
_journal_year 2015
_chemical_absolute_configuration ad
_chemical_formula_sum 'C21 H14 Br N'
_chemical_formula_weight 360.24
_chemical_name_systematic
; 
 ? 
;
_space_group_crystal_system orthorhombic
_space_group_IT_number 29
_space_group_name_Hall 'P 2c -2ac'
_space_group_name_H-M_alt 'P c a 21'
_symmetry_space_group_name_Hall 'P 2c -2ac'
_symmetry_space_group_name_H-M 'P c a 21'
_atom_sites_solution_hydrogens difmap
_atom_sites_solution_primary direct
_atom_sites_solution_secondary difmap
_audit_creation_method SHELXL-2014
_cell_angle_alpha 90
_cell_angle_beta 90
_cell_angle_gamma 90
_cell_formula_units_Z 4
_cell_length_a 7.6677(10)
_cell_length_b 10.2755(13)
_cell_length_c 19.816(3)
_cell_measurement_reflns_used 9902
_cell_measurement_temperature 88(2)
_cell_measurement_theta_max 28.87
_cell_measurement_theta_min 2.86
_cell_volume 1561.3(4)
_computing_cell_refinement 'Bruker SAINT 8.34a, 2013'
_computing_data_collection 'Bruker APEX2 2014.1-1, 2014'
_computing_data_reduction 'Bruker SAINT 8.34a, 2013'
_computing_molecular_graphics 'Bruker SHELXTL'
_computing_publication_material 'Bruker SHELXTL'
_computing_structure_refinement 'SHELXL-2014 (Sheldrick, 2014)'
_computing_structure_solution 'Bruker SHELXTL 2014/3'
_diffrn_ambient_temperature 88(2)
_diffrn_measured_fraction_theta_full 1.000
_diffrn_measured_fraction_theta_max 0.967
_diffrn_measurement_device_type 'Bruker SMART APEX II CCD'
_diffrn_measurement_method '\f and \w scans'
_diffrn_radiation_type MoK\a
_diffrn_radiation_wavelength 0.71073
_diffrn_reflns_av_R_equivalents 0.0194
_diffrn_reflns_av_unetI/netI 0.0158
_diffrn_reflns_Laue_measured_fraction_full 1.000
_diffrn_reflns_Laue_measured_fraction_max 0.967
_diffrn_reflns_limit_h_max 10
_diffrn_reflns_limit_h_min -10
_diffrn_reflns_limit_k_max 13
_diffrn_reflns_limit_k_min -13
_diffrn_reflns_limit_l_max 26
_diffrn_reflns_limit_l_min -26
_diffrn_reflns_number 17905
_diffrn_reflns_point_group_measured_fraction_full 1.000
_diffrn_reflns_point_group_measured_fraction_max 0.947
_diffrn_reflns_theta_full 25.500
_diffrn_reflns_theta_max 29.030
_diffrn_reflns_theta_min 1.982
_diffrn_source 'fine-focus sealed tube'
_exptl_absorpt_coefficient_mu 2.631
_exptl_absorpt_correction_T_max 0.7087
_exptl_absorpt_correction_T_min 0.4786
_exptl_absorpt_correction_type numerical
_exptl_absorpt_process_details 'Bruker SADABS 2014/2'
_exptl_crystal_colour colorless
_exptl_crystal_density_diffrn 1.533
_exptl_crystal_density_meas not_measured
_exptl_crystal_density_method not_measured
_exptl_crystal_description prism
_exptl_crystal_F_000 728
_exptl_crystal_size_max 0.384
_exptl_crystal_size_mid 0.222
_exptl_crystal_size_min 0.172
_refine_diff_density_max 0.293
_refine_diff_density_min -0.199
_refine_diff_density_rms 0.044
_refine_ls_abs_structure_details
; 
 Flack x determined using 1796 quotients [(I+)-(I-)]/[(I+)+(I-)] 
 (Parsons, Flack and Wagner, Acta Cryst. B69 (2013) 249-259). 
;
_refine_ls_abs_structure_Flack 0.0847(19)
_refine_ls_extinction_method none
_refine_ls_goodness_of_fit_ref 1.038
_refine_ls_hydrogen_treatment refxyz
_refine_ls_matrix_type full
_refine_ls_number_parameters 250
_refine_ls_number_reflns 3947
_refine_ls_number_restraints 1
_refine_ls_restrained_S_all 1.037
_refine_ls_R_factor_all 0.0183
_refine_ls_R_factor_gt 0.0177
_refine_ls_shift/su_max 0.001
_refine_ls_shift/su_mean 0.000
_refine_ls_structure_factor_coef Fsqd
_refine_ls_weighting_details 'w=1/[\s^2^(Fo^2^)+(0.0263P)^2^+0.4528P] where P=(Fo^2^+2Fc^2^)/3'
_refine_ls_weighting_scheme calc
_refine_ls_wR_factor_gt 0.0460
_refine_ls_wR_factor_ref 0.0463
_reflns_Friedel_coverage 0.903
_reflns_Friedel_fraction_full 0.999
_reflns_Friedel_fraction_max 0.926
_reflns_number_gt 3857
_reflns_number_total 3947
_reflns_threshold_expression 'I > 2\s(I)'
_cod_data_source_file ma5020726_si_002.cif
_cod_data_source_block aag7
_cod_depositor_comments 'Adding full bibliography for 1518564.cif.'
_cod_original_cell_volume 1561.3(3)
_cod_database_code 1518564
_shelx_space_group_comment
; 
The symmetry employed for this shelxl refinement is uniquely defined 
by the following loop, which should always be used as a source of 
symmetry information in preference to the above space-group names. 
They are only intended as comments. 
;
_shelx_estimated_absorpt_t_min 0.431
_shelx_estimated_absorpt_t_max 0.660
_shelxl_version_number 2014-2

loop_
_space_group_symop_operation_xyz
'x, y, z'
'-x, -y, z+1/2'
'x+1/2, -y, z'
'-x+1/2, y, z+1/2'

loop_
_atom_site_label
_atom_site_type_symbol
_atom_site_fract_x
_atom_site_fract_y
_atom_site_fract_z
_atom_site_U_iso_or_equiv
_atom_site_adp_type
_atom_site_occupancy
_atom_site_site_symmetry_order
_atom_site_calc_flag
_atom_site_refinement_flags_adp
Br1 Br 0.77906(3) 0.06982(2) -0.00038(2) 0.02210(7) Uani 1 1 d .
N1 N 1.0523(2) 0.50329(17) 0.17579(8) 0.0140(3) Uani 1 1 d .
C1 C 1.0052(3) 0.40951(19) 0.13036(10) 0.0130(4) Uani 1 1 d .
C2 C 1.0206(3) 0.2778(2) 0.15128(10) 0.0158(4) Uani 1 1 d .
H2A H 1.078(4) 0.262(3) 0.1940(14) 0.019 Uiso 1 1 d U
C3 C 0.9597(3) 0.1783(2) 0.11166(11) 0.0173(4) Uani 1 1 d .
H3A H 0.966(4) 0.095(3) 0.1269(15) 0.021 Uiso 1 1 d U
C4 C 0.8791(3) 0.20863(19) 0.04972(10) 0.0147(4) Uani 1 1 d .
C5 C 0.8691(2) 0.3330(2) 0.02545(10) 0.0135(4) Uani 1 1 d .
H5A H 0.813(3) 0.350(3) -0.0179(14) 0.016 Uiso 1 1 d U
C6 C 0.9362(3) 0.43708(18) 0.06493(10) 0.0116(4) Uani 1 1 d .
C7 C 0.9324(3) 0.57091(18) 0.04455(11) 0.0118(4) Uani 1 1 d .
C8 C 0.9785(2) 0.66276(19) 0.09143(10) 0.0128(3) Uani 1 1 d .
H8A H 0.979(3) 0.746(3) 0.0793(13) 0.015 Uiso 1 1 d U
C9 C 1.0326(2) 0.62637(19) 0.15745(9) 0.0125(4) Uani 1 1 d .
C10 C 1.0713(3) 0.72737(19) 0.20888(10) 0.0133(4) Uani 1 1 d .
C11 C 1.1838(3) 0.7004(2) 0.26271(10) 0.0157(4) Uani 1 1 d .
H11A H 1.236(4) 0.619(3) 0.2636(15) 0.019 Uiso 1 1 d U
C12 C 1.2152(3) 0.7926(2) 0.31241(11) 0.0184(4) Uani 1 1 d .
H12A H 1.292(3) 0.771(3) 0.3484(16) 0.022 Uiso 1 1 d U
C13 C 1.1360(3) 0.9148(2) 0.30847(11) 0.0187(4) Uani 1 1 d .
H13A H 1.154(4) 0.971(3) 0.3436(15) 0.022 Uiso 1 1 d U
C14 C 1.0256(3) 0.9435(2) 0.25497(12) 0.0179(4) Uani 1 1 d .
H14A H 0.973(4) 1.029(3) 0.2527(18) 0.021 Uiso 1 1 d U
C15 C 0.9928(3) 0.8503(2) 0.20557(10) 0.0160(4) Uani 1 1 d .
H15A H 0.913(4) 0.873(3) 0.1704(13) 0.019 Uiso 1 1 d U
C16 C 0.8831(2) 0.61255(19) -0.02481(10) 0.0118(3) Uani 1 1 d .
C17 C 0.7712(2) 0.7194(2) -0.03240(11) 0.0137(4) Uani 1 1 d .
H17A H 0.723(3) 0.761(2) 0.0069(19) 0.016 Uiso 1 1 d U
C18 C 0.7218(3) 0.7621(2) -0.09611(12) 0.0171(4) Uani 1 1 d .
H18A H 0.642(4) 0.828(3) -0.0983(14) 0.021 Uiso 1 1 d U
C19 C 0.7853(3) 0.6998(2) -0.15341(11) 0.0188(4) Uani 1 1 d .
H19A H 0.750(4) 0.729(3) -0.1977(16) 0.023 Uiso 1 1 d U
C20 C 0.9001(3) 0.5957(2) -0.14666(11) 0.0172(4) Uani 1 1 d .
H20A H 0.942(4) 0.553(3) -0.1853(15) 0.021 Uiso 1 1 d U
C21 C 0.9485(3) 0.5518(2) -0.08278(11) 0.0145(4) Uani 1 1 d .
H21A H 1.020(4) 0.481(3) -0.0786(14) 0.017 Uiso 1 1 d U

loop_
_atom_site_aniso_label
_atom_site_aniso_U_11
_atom_site_aniso_U_22
_atom_site_aniso_U_33
_atom_site_aniso_U_23
_atom_site_aniso_U_13
_atom_site_aniso_U_12
Br1 0.03259(11) 0.01290(9) 0.02080(10) -0.00202(10) -0.00031(13) -0.00604(7)
N1 0.0160(8) 0.0126(8) 0.0132(8) 0.0006(6) 0.0010(6) 0.0000(6)
C1 0.0133(9) 0.0128(9) 0.0129(9) 0.0003(7) 0.0020(7) 0.0001(7)
C2 0.0210(10) 0.0130(9) 0.0134(9) 0.0028(7) 0.0015(7) 0.0022(7)
C3 0.0215(10) 0.0123(9) 0.0181(10) 0.0017(7) 0.0037(8) 0.0011(7)
C4 0.0159(8) 0.0125(9) 0.0155(9) -0.0030(7) 0.0036(7) -0.0019(7)
C5 0.0123(8) 0.0138(9) 0.0143(8) -0.0009(7) 0.0028(7) -0.0003(7)
C6 0.0112(8) 0.0112(9) 0.0125(9) 0.0004(6) 0.0027(7) 0.0011(6)
C7 0.0108(8) 0.0125(10) 0.0122(9) 0.0024(7) 0.0010(7) 0.0016(7)
C8 0.0136(8) 0.0114(9) 0.0133(8) 0.0018(7) 0.0018(7) 0.0003(7)
C9 0.0119(8) 0.0132(9) 0.0125(9) -0.0003(7) 0.0021(7) -0.0004(7)
C10 0.0150(9) 0.0144(9) 0.0105(8) 0.0007(7) 0.0027(7) -0.0028(7)
C11 0.0170(9) 0.0159(9) 0.0143(9) 0.0011(8) 0.0008(7) -0.0008(7)
C12 0.0192(10) 0.0220(11) 0.0141(9) 0.0010(8) -0.0004(8) -0.0040(8)
C13 0.0218(10) 0.0184(10) 0.0158(9) -0.0034(7) 0.0039(8) -0.0055(8)
C14 0.0214(11) 0.0131(10) 0.0192(10) -0.0015(8) 0.0044(8) -0.0007(8)
C15 0.0170(9) 0.0161(9) 0.0150(9) 0.0014(7) 0.0023(7) -0.0005(7)
C16 0.0124(8) 0.0108(8) 0.0122(8) 0.0011(7) -0.0001(7) -0.0026(7)
C17 0.0136(8) 0.0122(9) 0.0154(10) -0.0005(8) -0.0001(7) -0.0016(7)
C18 0.0155(9) 0.0137(10) 0.0222(11) 0.0045(8) -0.0031(8) -0.0005(7)
C19 0.0210(10) 0.0218(11) 0.0137(10) 0.0050(8) -0.0051(8) -0.0059(8)
C20 0.0205(10) 0.0181(9) 0.0132(9) -0.0010(8) 0.0012(8) -0.0053(8)
C21 0.0146(9) 0.0125(9) 0.0163(10) -0.0007(7) 0.0007(8) 0.0004(7)

loop_
_atom_type_symbol
_atom_type_description
_atom_type_scat_dispersion_real
_atom_type_scat_dispersion_imag
_atom_type_scat_source
C C 0.0033 0.0016 'International Tables Vol C Tables 4.2.6.8 and 6.1.1.4'
H H 0.0000 0.0000 'International Tables Vol C Tables 4.2.6.8 and 6.1.1.4'
N N 0.0061 0.0033 'International Tables Vol C Tables 4.2.6.8 and 6.1.1.4'
Br Br -0.2901 2.4595 'International Tables Vol C Tables 4.2.6.8 and 6.1.1.4'

loop_
_geom_angle_atom_site_label_1
_geom_angle_atom_site_label_2
_geom_angle_atom_site_label_3
_geom_angle
C9 N1 C1 117.52(17)
N1 C1 C2 117.23(18)
N1 C1 C6 123.75(17)
C2 C1 C6 118.97(18)
C3 C2 C1 120.99(19)
C2 C3 C4 118.92(19)
C5 C4 C3 122.51(19)
C5 C4 Br1 119.70(16)
C3 C4 Br1 117.79(15)
C4 C5 C6 119.31(19)
C5 C6 C1 118.96(17)
C5 C6 C7 124.03(18)
C1 C6 C7 116.94(17)
C8 C7 C6 117.68(19)
C8 C7 C16 119.57(17)
C6 C7 C16 122.74(18)
C7 C8 C9 121.17(18)
N1 C9 C8 122.46(18)
N1 C9 C10 117.14(17)
C8 C9 C10 120.40(18)
C11 C10 C15 118.62(19)
C11 C10 C9 120.55(18)
C15 C10 C9 120.82(18)
C12 C11 C10 120.8(2)
C11 C12 C13 119.9(2)
C14 C13 C12 120.0(2)
C13 C14 C15 120.0(2)
C14 C15 C10 120.6(2)
C21 C16 C17 118.69(19)
C21 C16 C7 122.59(18)
C17 C16 C7 118.69(17)
C18 C17 C16 120.8(2)
C17 C18 C19 120.0(2)
C20 C19 C18 119.8(2)
C19 C20 C21 120.3(2)
C20 C21 C16 120.39(19)

loop_
_geom_bond_atom_site_label_1
_geom_bond_atom_site_label_2
_geom_bond_distance
Br1 C4 1.899(2)
N1 C9 1.325(3)
N1 C1 1.367(3)
C1 C2 1.421(3)
C1 C6 1.429(3)
C2 C3 1.371(3)
C3 C4 1.409(3)
C4 C5 1.368(3)
C5 C6 1.421(3)
C6 C7 1.434(3)
C7 C8 1.371(3)
C7 C16 1.488(3)
C8 C9 1.422(3)
C9 C10 1.485(3)
C10 C11 1.399(3)
C10 C15 1.401(3)
C11 C12 1.388(3)
C12 C13 1.396(3)
C13 C14 1.388(3)
C14 C15 1.393(3)
C16 C21 1.400(3)
C16 C17 1.401(3)
C17 C18 1.390(3)
C18 C19 1.392(3)
C19 C20 1.392(3)
C20 C21 1.394(3)

loop_
_geom_torsion_atom_site_label_1
_geom_torsion_atom_site_label_2
_geom_torsion_atom_site_label_3
_geom_torsion_atom_site_label_4
_geom_torsion
C9 N1 C1 C2 -177.73(18)
C9 N1 C1 C6 -0.2(3)
N1 C1 C2 C3 173.24(19)
C6 C1 C2 C3 -4.4(3)
C1 C2 C3 C4 -0.7(3)
C2 C3 C4 C5 4.3(3)
C2 C3 C4 Br1 -174.92(16)
C3 C4 C5 C6 -2.5(3)
Br1 C4 C5 C6 176.71(14)
C4 C5 C6 C1 -2.8(3)
C4 C5 C6 C7 -179.91(19)
N1 C1 C6 C5 -171.37(18)
C2 C1 C6 C5 6.1(3)
N1 C1 C6 C7 6.0(3)
C2 C1 C6 C7 -176.51(19)
C5 C6 C7 C8 170.83(18)
C1 C6 C7 C8 -6.4(3)
C5 C6 C7 C16 -9.9(3)
C1 C6 C7 C16 172.91(17)
C6 C7 C8 C9 1.6(3)
C16 C7 C8 C9 -177.68(17)
C1 N1 C9 C8 -5.1(3)
C1 N1 C9 C10 175.49(17)
C7 C8 C9 N1 4.5(3)
C7 C8 C9 C10 -176.14(18)
N1 C9 C10 C11 24.0(3)
C8 C9 C10 C11 -155.42(19)
N1 C9 C10 C15 -154.40(18)
C8 C9 C10 C15 26.2(3)
C15 C10 C11 C12 0.9(3)
C9 C10 C11 C12 -177.45(18)
C10 C11 C12 C13 -0.9(3)
C11 C12 C13 C14 0.2(3)
C12 C13 C14 C15 0.6(3)
C13 C14 C15 C10 -0.5(3)
C11 C10 C15 C14 -0.2(3)
C9 C10 C15 C14 178.17(19)
C8 C7 C16 C21 133.5(2)
C6 C7 C16 C21 -45.7(3)
C8 C7 C16 C17 -44.3(3)
C6 C7 C16 C17 136.41(19)
C21 C16 C17 C18 1.9(3)
C7 C16 C17 C18 179.83(18)
C16 C17 C18 C19 -0.9(3)
C17 C18 C19 C20 -0.8(3)
C18 C19 C20 C21 1.4(3)
C19 C20 C21 C16 -0.4(3)
C17 C16 C21 C20 -1.2(3)
C7 C16 C21 C20 -179.10(19)
